data_7125948
loop_
_publ_author_name
'Lee, Haeri'
'Kim, Dongwon'
'Oh, Hyejin'
'Jung, Ok-Sang'

_publ_section_title
;
 Molecular balloon, Pd<sub>6</sub>L<sub>8</sub> cages: recognition of
 alkyl sulfate surfactants.
;
_journal_issue 19
_journal_name_full 'Chemical communications (Cambridge, England)'
_journal_page_first 2841
_journal_page_last 2844
_journal_paper_doi 10.1039/c9cc09742b
_journal_volume 56
_journal_year 2020
_chemical_formula_sum 'C420 H426 N48 O78 Pd6 S12'
_chemical_formula_weight 8417.18
_space_group_crystal_system trigonal
_space_group_IT_number 148
_space_group_name_Hall '-R 3'
_space_group_name_H-M_alt 'R -3 :H'
_atom_sites_solution_hydrogens geom
_audit_creation_method SHELXL-2018/3
_audit_update_record
;
2020-01-22 deposited with the CCDC.	2020-02-06 downloaded from the CCDC.
;
_cell_angle_alpha 90
_cell_angle_beta 90
_cell_angle_gamma 120
_cell_formula_units_Z 3
_cell_length_a 29.879(4)
_cell_length_b 29.879(4)
_cell_length_c 68.309(14)
_cell_measurement_reflns_used 82624
_cell_measurement_temperature 103(2)
_cell_measurement_theta_max 22.25
_cell_measurement_theta_min 0.521
_cell_volume 52813(15)
_computing_cell_refinement 'HKL3000sm (Otwinowski & Minor, 1997)'
_computing_data_collection 'PAL BL2D-SMDC Program (Shin et. al, 2016)'
_computing_data_reduction 'HKL3000sm (Otwinowski & Minor, 1997)'
_computing_molecular_graphics 'Bruker SHELXTL'
_computing_publication_material 'Bruker SHELXTL'
_computing_structure_refinement 'SHELXL-2014/7 (Sheldrick, 2014)'
_computing_structure_solution 'SHELXS-97 (Sheldrick, 2008)'
_diffrn_ambient_temperature 103(2)
_diffrn_measured_fraction_theta_full 0.997
_diffrn_measured_fraction_theta_max 0.997
_diffrn_measurement_device_type 'Rayonix MX225HS CCD area detector'
_diffrn_measurement_method 'omega scan'
_diffrn_radiation_type synchrotron
_diffrn_radiation_wavelength 0.750
_diffrn_reflns_av_R_equivalents 0.1293
_diffrn_reflns_av_unetI/netI 0.0976
_diffrn_reflns_Laue_measured_fraction_full 0.997
_diffrn_reflns_Laue_measured_fraction_max 0.997
_diffrn_reflns_limit_h_max 33
_diffrn_reflns_limit_h_min -33
_diffrn_reflns_limit_k_max 33
_diffrn_reflns_limit_k_min -33
_diffrn_reflns_limit_l_max 75
_diffrn_reflns_limit_l_min -75
_diffrn_reflns_number 82624
_diffrn_reflns_point_group_measured_fraction_full 0.997
_diffrn_reflns_point_group_measured_fraction_max 0.997
_diffrn_reflns_theta_full 24.500
_diffrn_reflns_theta_max 24.500
_diffrn_reflns_theta_min 1.042
_diffrn_source 'PLSII 2D bending magnet'
_exptl_absorpt_coefficient_mu 0.266
_exptl_absorpt_correction_T_max 0.992
_exptl_absorpt_correction_T_min 0.969
_exptl_absorpt_correction_type empirical
_exptl_crystal_colour 'PALE YELLOW'
_exptl_crystal_density_diffrn 0.794
_exptl_crystal_description BLOCK
_exptl_crystal_F_000 13122
_exptl_crystal_size_max 0.120
_exptl_crystal_size_mid 0.030
_exptl_crystal_size_min 0.030
_refine_diff_density_max 0.822
_refine_diff_density_min -0.658
_refine_diff_density_rms 0.103
_refine_ls_extinction_method none
_refine_ls_goodness_of_fit_ref 1.122
_refine_ls_hydrogen_treatment constr
_refine_ls_matrix_type full
_refine_ls_number_parameters 848
_refine_ls_number_reflns 16590
_refine_ls_number_restraints 1555
_refine_ls_restrained_S_all 1.134
_refine_ls_R_factor_all 0.2257
_refine_ls_R_factor_gt 0.1295
_refine_ls_shift/su_max 0.000
_refine_ls_shift/su_mean 0.000
_refine_ls_structure_factor_coef Fsqd
_refine_ls_weighting_details 'w=1/[\s^2^(Fo^2^)+(0.2000P)^2^] where P=(Fo^2^+2Fc^2^)/3'
_refine_ls_weighting_scheme calc
_refine_ls_wR_factor_gt 0.3671
_refine_ls_wR_factor_ref 0.4149
_reflns_Friedel_coverage 0.000
_reflns_number_gt 5467
_reflns_number_total 16590
_reflns_threshold_expression 'I > 2\s(I)'
_cod_data_source_file c9cc09742b2.cif
_cod_data_source_block 2CD
_cod_depositor_comments 'Adding full bibliography for 7125945--7125948.cif.'
_cod_original_cell_volume 52813(18)
_cod_database_code 7125948
_shelx_shelxl_version_number 2018/3
_shelx_space_group_comment
;
The symmetry employed for this shelxl refinement is uniquely defined
by the following loop, which should always be used as a source of
symmetry information in preference to the above space-group names.
They are only intended as comments.
;
_shelx_estimated_absorpt_t_min 0.969
_shelx_estimated_absorpt_t_max 0.992

loop_
_space_group_symop_operation_xyz
'x, y, z'
'-y, x-y, z'
'-x+y, -x, z'
'x+2/3, y+1/3, z+1/3'
'-y+2/3, x-y+1/3, z+1/3'
'-x+y+2/3, -x+1/3, z+1/3'
'x+1/3, y+2/3, z+2/3'
'-y+1/3, x-y+2/3, z+2/3'
'-x+y+1/3, -x+2/3, z+2/3'
'-x, -y, -z'
'y, -x+y, -z'
'x-y, x, -z'
'-x+2/3, -y+1/3, -z+1/3'
'y+2/3, -x+y+1/3, -z+1/3'
'x-y+2/3, x+1/3, -z+1/3'
'-x+1/3, -y+2/3, -z+2/3'
'y+1/3, -x+y+2/3, -z+2/3'
'x-y+1/3, x+2/3, -z+2/3'

loop_
_atom_site_label
_atom_site_type_symbol
_atom_site_fract_x
_atom_site_fract_y
_atom_site_fract_z
_atom_site_U_iso_or_equiv
_atom_site_adp_type
_atom_site_occupancy
_atom_site_site_symmetry_order
_atom_site_calc_flag
_atom_site_refinement_flags_posn
_atom_site_refinement_flags_adp
Pd1_1 Pd 0.54542(4) 0.67852(3) 0.46500(2) 0.1279(5) Uani 1 1 d . .
O1_2 O 0.5389(6) 0.7176(5) 0.37081(15) 0.268(6) Uani 1 1 d D U
N1_2 N 0.5383(4) 0.7114(3) 0.44025(13) 0.146(3) Uani 1 1 d D U
C1_2 C 0.5271(5) 0.7493(5) 0.44055(17) 0.182(4) Uani 1 1 d D U
H1_2 H 0.521967 0.760491 0.452943 0.218 Uiso 1 1 calc R U
O2_2 O 0.6476(3) 0.6145(3) 0.32149(12) 0.168(3) Uani 1 1 d D U
N2_2 N 0.5699(4) 0.6693(3) 0.38560(13) 0.155(3) Uani 1 1 d D U
H2_2 H 0.573694 0.657515 0.396928 0.185 Uiso 1 1 calc R U
C2_2 C 0.5224(5) 0.7733(5) 0.42414(18) 0.194(5) Uani 1 1 d D U
H2A_2 H 0.515609 0.801070 0.425106 0.233 Uiso 1 1 calc R U
O3_2 O 0.3400(5) 0.4559(4) 0.2255(2) 0.297(8) Uani 1 1 d D U
N3_2 N 0.2255(3) 0.2886(3) 0.19996(14) 0.135(3) Uani 1 1 d D U
C3_2 C 0.5279(5) 0.7553(5) 0.40617(17) 0.191(4) Uani 1 1 d D U
H3_2 H 0.523537 0.769679 0.394429 0.229 Uiso 1 1 calc R U
O4_2 O 0.4859(3) 0.4793(3) 0.29892(12) 0.181(3) Uani 1 1 d D U
N4_2 N 0.3460(4) 0.3898(4) 0.23768(15) 0.175(4) Uani 1 1 d D U
H4_2 H 0.334398 0.356468 0.236453 0.210 Uiso 1 1 calc R U
C4_2 C 0.5399(4) 0.7160(4) 0.40538(13) 0.158(4) Uani 1 1 d D U
O5_2 O 0.7877(3) 0.7784(3) 0.22064(16) 0.183(4) Uani 1 1 d D U
N5_2 N 0.9592(3) 0.8222(3) 0.20389(13) 0.132(3) Uani 1 1 d D U
C5_2 C 0.5451(4) 0.6956(4) 0.42280(15) 0.146(4) Uani 1 1 d D U
H5_2 H 0.553950 0.669171 0.422347 0.176 Uiso 1 1 calc R U
O6_2 O 0.6313(3) 0.5533(3) 0.25633(13) 0.178(3) Uani 1 1 d D U
N6_2 N 0.8142(3) 0.7216(3) 0.22997(13) 0.139(3) Uani 1 1 d D U
H6_2 H 0.841340 0.717530 0.230620 0.166 Uiso 1 1 calc R U
C6_2 C 0.5490(5) 0.7007(4) 0.38567(16) 0.178(4) Uani 1 1 d D U
C7_2 C 0.5862(4) 0.6542(4) 0.36847(16) 0.163(4) Uani 1 1 d D U
C8_2 C 0.5819(5) 0.6696(5) 0.34967(17) 0.184(4) Uani 1 1 d D U
H8_2 H 0.566039 0.689996 0.347699 0.221 Uiso 1 1 calc R U
C9_2 C 0.6005(5) 0.6551(5) 0.33393(16) 0.187(4) Uani 1 1 d D U
H9_2 H 0.596536 0.664623 0.321046 0.225 Uiso 1 1 calc R U
C10_2 C 0.6251(4) 0.6269(4) 0.33685(16) 0.159(4) Uani 1 1 d D U
C11_2 C 0.6289(4) 0.6116(5) 0.35524(17) 0.177(4) Uani 1 1 d D U
H11_2 H 0.645888 0.592233 0.357182 0.212 Uiso 1 1 calc R U
C12_2 C 0.6085(5) 0.6238(5) 0.37109(15) 0.174(4) Uani 1 1 d D U
H12_2 H 0.609750 0.611334 0.383762 0.209 Uiso 1 1 calc R U
C13_2 C 0.2071(4) 0.3084(4) 0.18667(17) 0.160(4) Uani 1 1 d D U
H13_2 H 0.182020 0.285725 0.177528 0.192 Uiso 1 1 calc R U
C14_2 C 0.2236(4) 0.3608(4) 0.18582(18) 0.175(4) Uani 1 1 d D U
H14_2 H 0.208690 0.373769 0.176775 0.210 Uiso 1 1 calc R U
C15_2 C 0.2627(4) 0.3939(4) 0.19868(18) 0.172(4) Uani 1 1 d D U
H15_2 H 0.275456 0.430110 0.198193 0.207 Uiso 1 1 calc R U
C16_2 C 0.2829(3) 0.3737(4) 0.21225(15) 0.159(4) Uani 1 1 d D U
C17_2 C 0.2624(4) 0.3202(4) 0.21240(16) 0.144(4) Uani 1 1 d D U
H17_2 H 0.275136 0.305729 0.221708 0.173 Uiso 1 1 calc R U
C18_2 C 0.3252(4) 0.4099(4) 0.22543(17) 0.191(5) Uani 1 1 d D U
C19_2 C 0.3841(4) 0.4155(4) 0.25223(15) 0.172(4) Uani 1 1 d D U
C20_2 C 0.4057(4) 0.4683(4) 0.25659(17) 0.173(4) Uani 1 1 d D U
H20_2 H 0.396479 0.489324 0.249193 0.207 Uiso 1 1 calc R U
C21_2 C 0.4405(4) 0.4889(4) 0.27170(18) 0.179(5) Uani 1 1 d D U
H21_2 H 0.455412 0.524669 0.274607 0.215 Uiso 1 1 calc R U
C22_2 C 0.4544(4) 0.4591(5) 0.28280(16) 0.172(4) Uani 1 1 d D U
C23_2 C 0.4359(4) 0.4082(5) 0.27776(17) 0.178(4) Uani 1 1 d D U
H23_2 H 0.447028 0.388100 0.284786 0.214 Uiso 1 1 calc R U
C24_2 C 0.4010(4) 0.3861(4) 0.26244(18) 0.182(5) Uani 1 1 d D U
H24_2 H 0.388611 0.351125 0.258907 0.218 Uiso 1 1 calc R U
C25_2 C 0.9680(4) 0.8682(4) 0.19720(16) 0.159(4) Uani 1 1 d D U
H25_2 H 1.000152 0.890997 0.191120 0.191 Uiso 1 1 calc R U
C26_2 C 0.9313(5) 0.8829(4) 0.19902(18) 0.186(4) Uani 1 1 d D U
H26_2 H 0.938155 0.915314 0.193911 0.223 Uiso 1 1 calc R U
C27_2 C 0.8841(4) 0.8511(4) 0.20823(18) 0.173(4) Uani 1 1 d D U
H27_2 H 0.859533 0.861971 0.210177 0.208 Uiso 1 1 calc R U
C28_2 C 0.8744(3) 0.8023(4) 0.21452(15) 0.150(3) Uani 1 1 d D U
C29_2 C 0.9132(4) 0.7906(3) 0.21211(14) 0.129(3) Uani 1 1 d D U
H29_2 H 0.907002 0.757851 0.216577 0.155 Uiso 1 1 calc R U
C30_2 C 0.8216(4) 0.7662(4) 0.22219(15) 0.148(4) Uani 1 1 d D U
C31_2 C 0.7674(3) 0.6810(4) 0.23715(14) 0.144(3) Uani 1 1 d D U
C32_2 C 0.7684(4) 0.6389(4) 0.24507(17) 0.157(4) Uani 1 1 d D U
H32_2 H 0.800239 0.639168 0.245637 0.188 Uiso 1 1 calc R U
C33_2 C 0.7247(4) 0.5970(4) 0.25210(17) 0.164(4) Uani 1 1 d D U
H33_2 H 0.726453 0.568762 0.257642 0.197 Uiso 1 1 calc R U
C34_2 C 0.6783(4) 0.5961(4) 0.25110(15) 0.160(4) Uani 1 1 d D U
C35_2 C 0.6764(4) 0.6374(5) 0.24365(18) 0.176(4) Uani 1 1 d D U
H35_2 H 0.644369 0.636979 0.243353 0.212 Uiso 1 1 calc R U
C36_2 C 0.7205(4) 0.6802(4) 0.23651(18) 0.174(4) Uani 1 1 d D U
H36_2 H 0.718724 0.708620 0.231229 0.209 Uiso 1 1 calc R U
C37_2 C 0.6161(4) 0.5817(4) 0.30697(14) 0.143(4) Uani 1 1 d D U
C38_2 C 0.5649(4) 0.5467(4) 0.31009(14) 0.149(4) Uani 1 1 d D U
H38_2 H 0.549419 0.544384 0.322481 0.179 Uiso 1 1 calc R U
C39_2 C 0.5364(3) 0.5152(4) 0.29494(16) 0.160(4) Uani 1 1 d D U
C40_2 C 0.5581(4) 0.5191(4) 0.27649(15) 0.152(4) Uani 1 1 d D U
H40_2 H 0.537675 0.498385 0.265879 0.182 Uiso 1 1 calc R U
C41_2 C 0.6103(4) 0.5540(4) 0.27408(14) 0.153(4) Uani 1 1 d D U
C42_2 C 0.6400(4) 0.5861(4) 0.28908(15) 0.148(4) Uani 1 1 d D U
H42_2 H 0.675599 0.610339 0.287222 0.178 Uiso 1 1 calc R U
O1_3 O 0.5665(3) 0.4998(3) 0.51272(12) 0.152(3) Uani 1 1 d D U
N1_3 N 0.5519(3) 0.6420(3) 0.48851(13) 0.135(3) Uani 1 1 d D U
C1_3 C 0.5517(4) 0.6569(4) 0.50675(16) 0.136(3) Uani 1 1 d D U
H1_3 H 0.547800 0.686207 0.508916 0.163 Uiso 1 1 calc R U
O2_3 O 0.5791(3) 0.3406(2) 0.45184(12) 0.139(2) Uani 1 1 d D U
N2_3 N 0.5694(3) 0.5117(3) 0.47942(13) 0.127(3) Uani 1 1 d D U
H2_3 H 0.567760 0.531428 0.470198 0.153 Uiso 1 1 calc R U
C2_3 C 0.5569(4) 0.6316(4) 0.52275(15) 0.145(3) Uani 1 1 d D U
H2A_3 H 0.557324 0.643676 0.535650 0.174 Uiso 1 1 calc R U
C3_3 C 0.5616(4) 0.5882(4) 0.51967(14) 0.135(3) Uani 1 1 d D U
H3_3 H 0.564556 0.569863 0.530504 0.161 Uiso 1 1 calc R U
C4_3 C 0.5620(3) 0.5716(3) 0.50076(14) 0.120(3) Uani 1 1 d D U
C5_3 C 0.5566(3) 0.5995(3) 0.48548(14) 0.121(3) Uani 1 1 d D U
H5_3 H 0.556217 0.588435 0.472413 0.145 Uiso 1 1 calc R U
C6_3 C 0.5667(3) 0.5242(3) 0.49815(15) 0.126(3) Uani 1 1 d D U
C7_3 C 0.5747(3) 0.4690(3) 0.47350(15) 0.129(3) Uani 1 1 d D U
C8_3 C 0.5832(4) 0.4377(4) 0.48570(14) 0.137(3) Uani 1 1 d D U
H8_3 H 0.586944 0.444710 0.499356 0.165 Uiso 1 1 calc R U
C9_3 C 0.5864(4) 0.3963(4) 0.47856(16) 0.137(3) Uani 1 1 d D U
H9_3 H 0.593072 0.375672 0.487347 0.165 Uiso 1 1 calc R U
C10_3 C 0.5801(3) 0.3841(3) 0.45901(16) 0.126(3) Uani 1 1 d D U
C11_3 C 0.5727(4) 0.4163(4) 0.44641(15) 0.146(3) Uani 1 1 d D U
H11_3 H 0.569748 0.409686 0.432732 0.176 Uiso 1 1 calc R U
C12_3 C 0.5698(4) 0.4578(4) 0.45366(15) 0.149(4) Uani 1 1 d D U
H12_3 H 0.564296 0.479191 0.444863 0.178 Uiso 1 1 calc R U
C13_3 C 0.6230(4) 0.3384(4) 0.45192(18) 0.129(3) Uani 1 1 d D U
C14_3 C 0.6711(4) 0.3816(4) 0.45215(16) 0.125(3) Uani 1 1 d D U
H14_3 H 0.674417 0.414871 0.452474 0.151 Uiso 1 1 calc R U
S1_4 S 0.2703(2) 0.4918(3) 0.49856(9) 0.246(2) Uani 1 1 d . U
O2_4 O 0.2254(3) 0.4786(3) 0.48673(13) 0.173(3) Uani 1 1 d . U
C3_4 C 0.2626(8) 0.4998(7) 0.5209(3) 0.248(8) Uani 1 1 d . U
H3A_4 H 0.294372 0.508611 0.528124 0.372 Uiso 1 1 calc R U
H3B_4 H 0.254868 0.527829 0.522261 0.372 Uiso 1 1 calc R U
H3C_4 H 0.233959 0.467791 0.526228 0.372 Uiso 1 1 calc R U
C4_4 C 0.2845(7) 0.4382(7) 0.4981(3) 0.248(7) Uani 1 1 d . U
H4A_4 H 0.253945 0.406577 0.493556 0.372 Uiso 1 1 calc R U
H4B_4 H 0.293465 0.432615 0.511366 0.372 Uiso 1 1 calc R U
H4C_4 H 0.313514 0.446946 0.489284 0.372 Uiso 1 1 calc R U
S1_5 S 0.57357(16) 0.58019(14) 0.42648(7) 0.1474(12) Uani 1 1 d D U
C1_5 C 0.6086(11) 0.5522(8) 0.3949(3) 0.364(10) Uani 1 1 d D U
H1A_5 H 0.646615 0.569305 0.396359 0.436 Uiso 1 1 calc R U
H1B_5 H 0.601492 0.576366 0.387458 0.436 Uiso 1 1 calc R U
O2_5 O 0.5880(4) 0.5487(3) 0.41425(13) 0.170(3) Uani 1 1 d D U
C2_5 C 0.5921(13) 0.5034(9) 0.3811(4) 0.407(10) Uani 1 1 d D U
H2A_5 H 0.564586 0.499432 0.371976 0.489 Uiso 1 1 calc R U
H2B_5 H 0.622154 0.508460 0.373211 0.489 Uiso 1 1 calc R U
O3_5 O 0.6039(4) 0.6336(3) 0.42074(15) 0.201(4) Uani 1 1 d D U
C3_5 C 0.5733(15) 0.4567(11) 0.3932(5) 0.476(12) Uani 1 1 d D U
H3A_5 H 0.536945 0.444418 0.396973 0.571 Uiso 1 1 calc R U
H3B_5 H 0.594040 0.465577 0.405365 0.571 Uiso 1 1 calc R U
O4_5 O 0.5649(7) 0.5660(5) 0.44569(16) 0.285(6) Uani 1 1 d D U
C4_5 C 0.5764(14) 0.4105(10) 0.3821(4) 0.492(12) Uani 1 1 d D U
H4A_5 H 0.544136 0.389802 0.374575 0.591 Uiso 1 1 calc R U
H4B_5 H 0.605386 0.425843 0.372625 0.591 Uiso 1 1 calc R U
O5_5 O 0.5235(4) 0.5726(4) 0.4204(2) 0.251(5) Uani 1 1 d D U
C5_5 C 0.5842(12) 0.3746(9) 0.3959(5) 0.493(12) Uani 1 1 d D U
H5A_5 H 0.617664 0.376719 0.393072 0.591 Uiso 1 1 calc R U
H5B_5 H 0.584724 0.385474 0.409628 0.591 Uiso 1 1 calc R U
C6_5 C 0.5401(11) 0.3191(9) 0.3931(5) 0.456(12) Uani 1 1 d D U
H6A_5 H 0.533348 0.314155 0.378833 0.548 Uiso 1 1 calc R U
H6B_5 H 0.509037 0.317077 0.399122 0.548 Uiso 1 1 calc R U
C7_5 C 0.5429(11) 0.2722(10) 0.4004(5) 0.458(12) Uani 1 1 d D U
H7A_5 H 0.577925 0.282998 0.405497 0.550 Uiso 1 1 calc R U
H7B_5 H 0.534959 0.247070 0.389697 0.550 Uiso 1 1 calc R U
C8_5 C 0.5008(12) 0.2470(10) 0.4176(5) 0.454(12) Uani 1 1 d D U
H8A_5 H 0.517480 0.265206 0.429907 0.545 Uiso 1 1 calc R U
H8B_5 H 0.472821 0.254612 0.414731 0.545 Uiso 1 1 calc R U
C9_5 C 0.4752(8) 0.1883(9) 0.4216(3) 0.358(10) Uani 1 1 d D U
H9A_5 H 0.466538 0.168879 0.409130 0.429 Uiso 1 1 calc R U
H9B_5 H 0.498984 0.180662 0.429109 0.429 Uiso 1 1 calc R U
C10_5 C 0.4261(5) 0.1729(6) 0.4334(3) 0.271(8) Uani 1 1 d D U
H10A_5 H 0.424689 0.203668 0.437955 0.325 Uiso 1 1 calc R U
H10B_5 H 0.394660 0.150337 0.425764 0.325 Uiso 1 1 calc R U
C11_5 C 0.4326(8) 0.1438(8) 0.4506(3) 0.323(9) Uani 1 1 d D U
H11A_5 H 0.438388 0.165215 0.462433 0.388 Uiso 1 1 calc R U
H11B_5 H 0.465080 0.143325 0.448278 0.388 Uiso 1 1 calc R U
C12_5 C 0.3893(11) 0.0856(10) 0.4563(4) 0.399(15) Uani 1 1 d D U
H12A_5 H 0.400949 0.074140 0.467684 0.599 Uiso 1 1 calc R U
H12B_5 H 0.356845 0.084624 0.459486 0.599 Uiso 1 1 calc R U
H12C_5 H 0.383752 0.062558 0.445218 0.599 Uiso 1 1 calc R U

loop_
_atom_site_aniso_label
_atom_site_aniso_U_11
_atom_site_aniso_U_22
_atom_site_aniso_U_33
_atom_site_aniso_U_23
_atom_site_aniso_U_13
_atom_site_aniso_U_12
Pd1_1 0.1363(8) 0.1156(7) 0.1545(9) -0.0068(6) 0.0012(6) 0.0799(6)
O1_2 0.429(17) 0.329(14) 0.183(9) 0.015(9) 0.010(11) 0.293(13)
N1_2 0.178(7) 0.139(7) 0.170(7) -0.004(6) 0.011(7) 0.116(6)
C1_2 0.245(11) 0.187(10) 0.183(9) 0.018(8) 0.018(9) 0.160(8)
O2_2 0.121(6) 0.201(7) 0.152(6) -0.054(5) 0.002(4) 0.058(5)
N2_2 0.178(8) 0.160(8) 0.144(7) -0.006(6) 0.009(6) 0.098(6)
C2_2 0.269(11) 0.211(10) 0.186(10) 0.030(9) 0.027(10) 0.182(9)
O3_2 0.332(15) 0.145(7) 0.377(16) -0.041(9) -0.182(13) 0.091(9)
N3_2 0.090(5) 0.132(6) 0.187(9) -0.011(6) -0.015(5) 0.059(5)
C3_2 0.243(11) 0.190(10) 0.187(9) 0.021(8) 0.032(10) 0.144(8)
O4_2 0.121(5) 0.188(7) 0.152(6) -0.021(5) 0.007(5) 0.015(5)
N4_2 0.143(8) 0.154(8) 0.208(10) -0.039(7) -0.034(6) 0.059(6)
C4_2 0.189(8) 0.162(8) 0.161(7) 0.020(7) 0.024(8) 0.115(7)
O5_2 0.164(7) 0.152(7) 0.258(10) 0.034(6) 0.036(7) 0.098(6)
N5_2 0.127(6) 0.109(6) 0.161(7) 0.010(5) 0.009(5) 0.059(5)
C5_2 0.164(8) 0.144(8) 0.153(8) 0.008(7) 0.016(8) 0.094(7)
O6_2 0.137(6) 0.178(7) 0.165(6) -0.043(6) 0.021(5) 0.038(5)
N6_2 0.124(6) 0.135(6) 0.170(8) 0.001(6) 0.020(6) 0.075(5)
C6_2 0.228(10) 0.184(10) 0.158(8) 0.010(8) 0.025(9) 0.131(7)
C7_2 0.177(9) 0.177(9) 0.147(7) -0.020(7) 0.001(8) 0.097(7)
C8_2 0.224(11) 0.204(10) 0.145(8) -0.008(8) 0.033(9) 0.123(8)
C9_2 0.202(11) 0.210(11) 0.165(9) -0.010(8) 0.031(8) 0.115(8)
C10_2 0.148(8) 0.183(9) 0.137(7) -0.031(7) 0.004(7) 0.077(6)
C11_2 0.182(10) 0.217(10) 0.151(8) -0.027(8) 0.008(8) 0.114(8)
C12_2 0.203(10) 0.200(10) 0.142(8) -0.029(8) 0.010(8) 0.117(8)
C13_2 0.130(8) 0.143(8) 0.216(10) -0.005(8) -0.035(7) 0.075(7)
C14_2 0.158(9) 0.151(8) 0.237(11) -0.012(8) -0.042(8) 0.093(8)
C15_2 0.158(9) 0.132(8) 0.242(12) -0.011(7) -0.029(7) 0.083(7)
C16_2 0.122(7) 0.138(7) 0.219(10) -0.016(7) -0.032(6) 0.066(6)
C17_2 0.101(7) 0.134(7) 0.200(10) -0.004(7) -0.021(6) 0.061(6)
C18_2 0.181(10) 0.147(8) 0.222(11) -0.024(9) -0.046(7) 0.064(8)
C19_2 0.137(8) 0.156(8) 0.190(10) -0.037(7) -0.024(6) 0.049(7)
C20_2 0.151(9) 0.146(8) 0.213(11) -0.047(8) -0.025(7) 0.067(8)
C21_2 0.139(9) 0.148(9) 0.210(11) -0.056(8) -0.019(7) 0.042(7)
C22_2 0.115(7) 0.165(9) 0.182(9) -0.037(8) 0.001(6) 0.029(7)
C23_2 0.139(9) 0.163(9) 0.200(10) -0.025(8) -0.030(7) 0.052(8)
C24_2 0.147(9) 0.162(9) 0.212(11) -0.035(8) -0.029(7) 0.060(7)
C25_2 0.160(9) 0.130(7) 0.201(10) 0.029(7) 0.022(8) 0.084(7)
C26_2 0.195(10) 0.161(9) 0.226(11) 0.057(8) 0.032(9) 0.108(8)
C27_2 0.189(9) 0.152(8) 0.208(11) 0.039(8) 0.037(8) 0.107(8)
C28_2 0.158(7) 0.131(7) 0.175(8) 0.004(6) 0.019(7) 0.084(6)
C29_2 0.135(7) 0.103(7) 0.154(8) -0.001(6) 0.009(7) 0.062(6)
C30_2 0.148(7) 0.135(7) 0.172(9) -0.014(7) 0.011(7) 0.079(6)
C31_2 0.115(6) 0.148(7) 0.172(9) -0.016(6) 0.015(7) 0.068(6)
C32_2 0.119(7) 0.150(8) 0.194(10) 0.013(7) 0.021(7) 0.062(6)
C33_2 0.131(7) 0.151(8) 0.189(10) -0.004(7) 0.029(8) 0.055(7)
C34_2 0.120(6) 0.161(8) 0.165(9) -0.004(7) 0.005(7) 0.044(6)
C35_2 0.119(7) 0.187(10) 0.207(11) -0.005(8) 0.010(8) 0.065(7)
C36_2 0.131(7) 0.172(9) 0.219(11) 0.000(8) 0.017(8) 0.075(7)
C37_2 0.108(6) 0.165(8) 0.147(7) -0.035(6) -0.003(6) 0.061(6)
C38_2 0.108(6) 0.169(9) 0.148(8) -0.033(7) 0.014(6) 0.052(6)
C39_2 0.118(7) 0.168(9) 0.151(8) -0.025(7) 0.005(6) 0.040(6)
C40_2 0.108(6) 0.160(9) 0.150(8) -0.034(7) -0.004(6) 0.040(6)
C41_2 0.132(7) 0.157(8) 0.139(7) -0.026(6) 0.012(6) 0.048(6)
C42_2 0.115(7) 0.165(9) 0.148(8) -0.037(7) -0.004(6) 0.057(6)
O1_3 0.185(7) 0.136(6) 0.164(7) -0.006(5) -0.015(6) 0.100(6)
N1_3 0.121(6) 0.135(6) 0.150(7) -0.024(6) 0.004(6) 0.066(5)
C1_3 0.137(7) 0.133(8) 0.145(8) -0.018(6) -0.010(8) 0.074(6)
O2_3 0.097(4) 0.103(4) 0.225(7) -0.030(5) -0.033(5) 0.056(4)
N2_3 0.123(6) 0.116(6) 0.169(6) 0.002(5) 0.003(6) 0.080(5)
C2_3 0.157(8) 0.151(8) 0.146(8) -0.016(7) -0.008(7) 0.092(7)
C3_3 0.125(7) 0.149(8) 0.157(7) -0.007(7) -0.021(7) 0.089(6)
C4_3 0.102(6) 0.108(6) 0.148(7) -0.007(5) -0.009(6) 0.051(5)
C5_3 0.107(6) 0.116(7) 0.148(7) -0.013(6) -0.008(6) 0.062(6)
C6_3 0.104(6) 0.124(7) 0.162(7) -0.004(6) -0.009(7) 0.066(6)
C7_3 0.122(6) 0.112(6) 0.167(7) 0.003(6) -0.002(7) 0.069(5)
C8_3 0.132(7) 0.122(7) 0.175(8) 0.005(6) -0.014(7) 0.076(6)
C9_3 0.125(7) 0.123(7) 0.181(8) 0.000(7) -0.027(7) 0.074(6)
C10_3 0.089(5) 0.108(6) 0.183(8) -0.011(6) -0.019(6) 0.051(5)
C11_3 0.152(8) 0.128(8) 0.182(8) -0.013(6) -0.008(7) 0.087(7)
C12_3 0.168(8) 0.134(7) 0.176(8) 0.002(7) 0.000(8) 0.099(7)
C13_3 0.097(6) 0.100(7) 0.188(9) -0.016(7) -0.013(7) 0.048(5)
C14_3 0.092(6) 0.109(7) 0.181(9) -0.007(7) -0.013(7) 0.054(5)
S1_4 0.240(5) 0.321(7) 0.254(6) -0.076(5) -0.076(5) 0.198(5)
O2_4 0.138(6) 0.206(8) 0.206(8) -0.013(6) -0.060(6) 0.108(6)
C3_4 0.34(2) 0.246(16) 0.212(15) -0.080(13) -0.091(15) 0.192(15)
C4_4 0.244(16) 0.260(17) 0.292(19) -0.075(14) -0.078(14) 0.164(14)
S1_5 0.146(3) 0.117(3) 0.185(4) 0.006(3) 0.035(3) 0.070(2)
C1_5 0.379(16) 0.298(14) 0.311(14) -0.056(13) 0.088(13) 0.092(14)
O2_5 0.206(7) 0.133(5) 0.198(7) -0.005(5) 0.045(6) 0.105(5)
C2_5 0.460(18) 0.292(16) 0.445(18) -0.094(14) 0.102(17) 0.169(17)
O3_5 0.231(9) 0.146(7) 0.254(10) -0.022(7) 0.007(8) 0.115(7)
C3_5 0.52(2) 0.321(17) 0.53(2) -0.060(17) 0.09(2) 0.165(19)
O4_5 0.53(2) 0.285(12) 0.197(9) 0.034(9) 0.072(11) 0.319(14)
C4_5 0.55(2) 0.321(18) 0.57(2) -0.063(18) 0.04(2) 0.185(19)
O5_5 0.234(10) 0.216(10) 0.336(13) -0.035(10) 0.017(10) 0.137(8)
C5_5 0.51(2) 0.347(19) 0.57(2) -0.04(2) 0.01(2) 0.169(19)
C6_5 0.44(2) 0.343(19) 0.55(2) -0.039(19) 0.016(19) 0.171(19)
C7_5 0.42(2) 0.344(19) 0.56(2) -0.02(2) -0.021(18) 0.147(19)
C8_5 0.376(19) 0.332(17) 0.56(2) -0.040(18) -0.074(17) 0.104(18)
C9_5 0.285(16) 0.265(15) 0.49(2) -0.114(16) -0.097(15) 0.115(16)
C10_5 0.176(11) 0.228(14) 0.43(2) -0.144(13) -0.199(13) 0.121(11)
C11_5 0.231(16) 0.308(19) 0.43(2) -0.110(16) -0.154(15) 0.137(13)
C12_5 0.33(3) 0.39(3) 0.39(3) -0.09(2) -0.11(2) 0.11(2)

loop_
_atom_type_symbol
_atom_type_description
_atom_type_scat_dispersion_real
_atom_type_scat_dispersion_imag
_atom_type_scat_source
C C 0.0036 0.0018 'International Tables Vol C Tables 4.2.6.8 and 6.1.1.4'
H H 0.0000 0.0000 'International Tables Vol C Tables 4.2.6.8 and 6.1.1.4'
N N 0.0070 0.0037 'International Tables Vol C Tables 4.2.6.8 and 6.1.1.4'
O O 0.0123 0.0069 'International Tables Vol C Tables 4.2.6.8 and 6.1.1.4'
S S 0.1360 0.1387 'International Tables Vol C Tables 4.2.6.8 and 6.1.1.4'
Pd Pd -0.8582 1.1145 'International Tables Vol C Tables 4.2.6.8 and 6.1.1.4'

loop_
_geom_angle_atom_site_label_1
_geom_angle_atom_site_label_2
_geom_angle_atom_site_label_3
_geom_angle
_geom_angle_site_symmetry_1
_geom_angle_site_symmetry_3
N5_2 Pd1_1 N1_3 90.5(3) 18_545 .
N5_2 Pd1_1 N1_2 88.2(4) 18_545 .
N1_3 Pd1_1 N1_2 176.2(4) . .
N5_2 Pd1_1 N3_2_$1 177.7(4) 18_545 17
N1_3 Pd1_1 N3_2_$1 89.2(3) . 17
N1_2 Pd1_1 N3_2_$1 92.0(4) . 17
C1_2 N1_2 C5_2 117.5(8) . .
C1_2 N1_2 Pd1_1 122.2(7) . .
C5_2 N1_2 Pd1_1 120.3(6) . .
N1_2 C1_2 C2_2 124.4(9) . .
N1_2 C1_2 H1_2 117.8 . .
C2_2 C1_2 H1_2 117.8 . .
C37_2 O2_2 C10_2 118.8(8) . .
C6_2 N2_2 C7_2 124.6(9) . .
C6_2 N2_2 H2_2 117.7 . .
C7_2 N2_2 H2_2 117.7 . .
C1_2 C2_2 C3_2 117.2(9) . .
C1_2 C2_2 H2A_2 121.4 . .
C3_2 C2_2 H2A_2 121.4 . .
C17_2 N3_2 C13_2 119.6(8) . .
C17_2 N3_2 Pd1_1_$2 118.2(7) . 18_545
C13_2 N3_2 Pd1_1_$2 122.2(7) . 18_545
C2_2 C3_2 C4_2 119.7(8) . .
C2_2 C3_2 H3_2 120.2 . .
C4_2 C3_2 H3_2 120.2 . .
C39_2 O4_2 C22_2 115.3(8) . .
C18_2 N4_2 C19_2 128.2(10) . .
C18_2 N4_2 H4_2 115.9 . .
C19_2 N4_2 H4_2 115.9 . .
C5_2 C4_2 C3_2 118.2(8) . .
C5_2 C4_2 C6_2 124.5(9) . .
C3_2 C4_2 C6_2 117.2(9) . .
C29_2 N5_2 C25_2 118.2(8) . .
C29_2 N5_2 Pd1_1_$1 119.7(6) . 17
C25_2 N5_2 Pd1_1_$1 122.1(7) . 17
N1_2 C5_2 C4_2 122.9(8) . .
N1_2 C5_2 H5_2 118.5 . .
C4_2 C5_2 H5_2 118.5 . .
C41_2 O6_2 C34_2 118.2(8) . .
C30_2 N6_2 C31_2 126.4(8) . .
C30_2 N6_2 H6_2 116.8 . .
C31_2 N6_2 H6_2 116.8 . .
O1_2 C6_2 N2_2 124.6(10) . .
O1_2 C6_2 C4_2 119.9(10) . .
N2_2 C6_2 C4_2 115.5(9) . .
C12_2 C7_2 C8_2 119.4(8) . .
C12_2 C7_2 N2_2 117.0(10) . .
C8_2 C7_2 N2_2 123.5(10) . .
C9_2 C8_2 C7_2 119.9(9) . .
C9_2 C8_2 H8_2 120.0 . .
C7_2 C8_2 H8_2 120.0 . .
C8_2 C9_2 C10_2 120.0(9) . .
C8_2 C9_2 H9_2 120.0 . .
C10_2 C9_2 H9_2 120.0 . .
C11_2 C10_2 C9_2 119.8(8) . .
C11_2 C10_2 O2_2 118.3(10) . .
C9_2 C10_2 O2_2 121.8(10) . .
C10_2 C11_2 C12_2 120.9(9) . .
C10_2 C11_2 H11_2 119.5 . .
C12_2 C11_2 H11_2 119.5 . .
C11_2 C12_2 C7_2 119.7(9) . .
C11_2 C12_2 H12_2 120.2 . .
C7_2 C12_2 H12_2 120.2 . .
N3_2 C13_2 C14_2 122.2(9) . .
N3_2 C13_2 H13_2 118.9 . .
C14_2 C13_2 H13_2 118.9 . .
C13_2 C14_2 C15_2 118.1(9) . .
C13_2 C14_2 H14_2 120.9 . .
C15_2 C14_2 H14_2 120.9 . .
C16_2 C15_2 C14_2 119.8(8) . .
C16_2 C15_2 H15_2 120.1 . .
C14_2 C15_2 H15_2 120.1 . .
C17_2 C16_2 C15_2 117.6(7) . .
C17_2 C16_2 C18_2 123.8(9) . .
C15_2 C16_2 C18_2 118.6(9) . .
N3_2 C17_2 C16_2 122.6(8) . .
N3_2 C17_2 H17_2 118.7 . .
C16_2 C17_2 H17_2 118.7 . .
O3_2 C18_2 N4_2 120.8(10) . .
O3_2 C18_2 C16_2 121.6(10) . .
N4_2 C18_2 C16_2 117.6(9) . .
C24_2 C19_2 C20_2 119.3(8) . .
C24_2 C19_2 N4_2 117.1(10) . .
C20_2 C19_2 N4_2 123.6(10) . .
C21_2 C20_2 C19_2 119.0(8) . .
C21_2 C20_2 H20_2 120.5 . .
C19_2 C20_2 H20_2 120.5 . .
C20_2 C21_2 C22_2 121.7(9) . .
C20_2 C21_2 H21_2 119.1 . .
C22_2 C21_2 H21_2 119.1 . .
O4_2 C22_2 C23_2 119.5(11) . .
O4_2 C22_2 C21_2 121.1(11) . .
C23_2 C22_2 C21_2 119.4(9) . .
C22_2 C23_2 C24_2 120.3(9) . .
C22_2 C23_2 H23_2 119.9 . .
C24_2 C23_2 H23_2 119.9 . .
C23_2 C24_2 C19_2 119.9(9) . .
C23_2 C24_2 H24_2 120.0 . .
C19_2 C24_2 H24_2 120.0 . .
N5_2 C25_2 C26_2 121.0(9) . .
N5_2 C25_2 H25_2 119.5 . .
C26_2 C25_2 H25_2 119.5 . .
C25_2 C26_2 C27_2 121.2(9) . .
C25_2 C26_2 H26_2 119.4 . .
C27_2 C26_2 H26_2 119.4 . .
C26_2 C27_2 C28_2 117.4(8) . .
C26_2 C27_2 H27_2 121.3 . .
C28_2 C27_2 H27_2 121.3 . .
C29_2 C28_2 C27_2 117.5(7) . .
C29_2 C28_2 C30_2 125.4(8) . .
C27_2 C28_2 C30_2 117.0(8) . .
N5_2 C29_2 C28_2 124.6(8) . .
N5_2 C29_2 H29_2 117.7 . .
C28_2 C29_2 H29_2 117.7 . .
O5_2 C30_2 N6_2 124.7(9) . .
O5_2 C30_2 C28_2 118.8(9) . .
N6_2 C30_2 C28_2 116.5(8) . .
C32_2 C31_2 C36_2 118.3(8) . .
C32_2 C31_2 N6_2 117.3(9) . .
C36_2 C31_2 N6_2 124.4(9) . .
C33_2 C32_2 C31_2 121.9(8) . .
C33_2 C32_2 H32_2 119.1 . .
C31_2 C32_2 H32_2 119.1 . .
C32_2 C33_2 C34_2 119.5(9) . .
C32_2 C33_2 H33_2 120.3 . .
C34_2 C33_2 H33_2 120.3 . .
C35_2 C34_2 C33_2 119.9(8) . .
C35_2 C34_2 O6_2 116.6(10) . .
C33_2 C34_2 O6_2 123.4(10) . .
C34_2 C35_2 C36_2 120.9(9) . .
C34_2 C35_2 H35_2 119.6 . .
C36_2 C35_2 H35_2 119.6 . .
C35_2 C36_2 C31_2 119.5(8) . .
C35_2 C36_2 H36_2 120.2 . .
C31_2 C36_2 H36_2 120.2 . .
C38_2 C37_2 O2_2 122.3(9) . .
C38_2 C37_2 C42_2 122.3(8) . .
O2_2 C37_2 C42_2 115.4(8) . .
C37_2 C38_2 C39_2 118.6(8) . .
C37_2 C38_2 H38_2 120.7 . .
C39_2 C38_2 H38_2 120.7 . .
C38_2 C39_2 O4_2 116.7(9) . .
C38_2 C39_2 C40_2 121.5(8) . .
O4_2 C39_2 C40_2 121.8(9) . .
C41_2 C40_2 C39_2 118.1(8) . .
C41_2 C40_2 H40_2 121.0 . .
C39_2 C40_2 H40_2 121.0 . .
O6_2 C41_2 C42_2 121.9(9) . .
O6_2 C41_2 C40_2 116.4(9) . .
C42_2 C41_2 C40_2 121.6(8) . .
C41_2 C42_2 C37_2 117.8(8) . .
C41_2 C42_2 H42_2 121.1 . .
C37_2 C42_2 H42_2 121.1 . .
C1_3 N1_3 C5_3 118.6(8) . .
C1_3 N1_3 Pd1_1 123.4(7) . .
C5_3 N1_3 Pd1_1 118.0(7) . .
N1_3 C1_3 C2_3 122.5(9) . .
N1_3 C1_3 H1_3 118.7 . .
C2_3 C1_3 H1_3 118.7 . .
C13_3 O2_3 C10_3 118.9(8) . .
C6_3 N2_3 C7_3 124.6(8) . .
C6_3 N2_3 H2_3 117.7 . .
C7_3 N2_3 H2_3 117.7 . .
C1_3 C2_3 C3_3 118.9(8) . .
C1_3 C2_3 H2A_3 120.5 . .
C3_3 C2_3 H2A_3 120.5 . .
C4_3 C3_3 C2_3 119.9(8) . .
C4_3 C3_3 H3_3 120.1 . .
C2_3 C3_3 H3_3 120.1 . .
C3_3 C4_3 C5_3 117.4(7) . .
C3_3 C4_3 C6_3 118.0(8) . .
C5_3 C4_3 C6_3 124.6(8) . .
N1_3 C5_3 C4_3 122.7(8) . .
N1_3 C5_3 H5_3 118.6 . .
C4_3 C5_3 H5_3 118.6 . .
O1_3 C6_3 N2_3 126.0(9) . .
O1_3 C6_3 C4_3 119.2(9) . .
N2_3 C6_3 C4_3 114.8(8) . .
C8_3 C7_3 C12_3 117.6(7) . .
C8_3 C7_3 N2_3 125.6(9) . .
C12_3 C7_3 N2_3 116.7(8) . .
C7_3 C8_3 C9_3 121.2(8) . .
C7_3 C8_3 H8_3 119.4 . .
C9_3 C8_3 H8_3 119.4 . .
C10_3 C9_3 C8_3 121.3(8) . .
C10_3 C9_3 H9_3 119.3 . .
C8_3 C9_3 H9_3 119.3 . .
C9_3 C10_3 O2_3 122.1(9) . .
C9_3 C10_3 C11_3 118.0(8) . .
O2_3 C10_3 C11_3 119.8(9) . .
C12_3 C11_3 C10_3 120.2(8) . .
C12_3 C11_3 H11_3 119.9 . .
C10_3 C11_3 H11_3 119.9 . .
C11_3 C12_3 C7_3 121.5(8) . .
C11_3 C12_3 H12_3 119.2 . .
C7_3 C12_3 H12_3 119.2 . .
O2_3 C13_3 C14_3 123.0(11) . .
O2_3 C13_3 C14_3_$4 117.5(10) . 2_655
C14_3 C13_3 C14_3_$4 119.5(12) . 2_655
C13_3 C14_3 C13_3_$3 120.5(12) . 3_665
C13_3 C14_3 H14_3 119.8 . .
C13_3 C14_3 H14_3 119.8 3_665 .
O2_4 S1_4 C3_4 113.5(9) . .
O2_4 S1_4 C4_4 109.8(7) . .
C3_4 S1_4 C4_4 104.9(10) . .
S1_4 C3_4 H3A_4 109.5 . .
S1_4 C3_4 H3B_4 109.5 . .
H3A_4 C3_4 H3B_4 109.5 . .
S1_4 C3_4 H3C_4 109.5 . .
H3A_4 C3_4 H3C_4 109.5 . .
H3B_4 C3_4 H3C_4 109.5 . .
S1_4 C4_4 H4A_4 109.5 . .
S1_4 C4_4 H4B_4 109.5 . .
H4A_4 C4_4 H4B_4 109.5 . .
S1_4 C4_4 H4C_4 109.5 . .
H4A_4 C4_4 H4C_4 109.5 . .
H4B_4 C4_4 H4C_4 109.5 . .
O4_5 S1_5 O3_5 121.5(8) . .
O4_5 S1_5 O5_5 101.9(9) . .
O3_5 S1_5 O5_5 97.0(7) . .
O4_5 S1_5 O2_5 114.7(6) . .
O3_5 S1_5 O2_5 109.3(5) . .
O5_5 S1_5 O2_5 110.0(7) . .
O2_5 C1_5 C2_5 123.5(16) . .
O2_5 C1_5 H1A_5 106.4 . .
C2_5 C1_5 H1A_5 106.4 . .
O2_5 C1_5 H1B_5 106.4 . .
C2_5 C1_5 H1B_5 106.4 . .
H1A_5 C1_5 H1B_5 106.5 . .
C1_5 O2_5 S1_5 136.5(12) . .
C3_5 C2_5 C1_5 109(2) . .
C3_5 C2_5 H2A_5 109.8 . .
C1_5 C2_5 H2A_5 109.8 . .
C3_5 C2_5 H2B_5 109.8 . .
C1_5 C2_5 H2B_5 109.8 . .
H2A_5 C2_5 H2B_5 108.3 . .
C2_5 C3_5 C4_5 113(2) . .
C2_5 C3_5 H3A_5 109.1 . .
C4_5 C3_5 H3A_5 109.1 . .
C2_5 C3_5 H3B_5 109.1 . .
C4_5 C3_5 H3B_5 109.1 . .
H3A_5 C3_5 H3B_5 107.8 . .
C5_5 C4_5 C3_5 114(2) . .
C5_5 C4_5 H4A_5 108.8 . .
C3_5 C4_5 H4A_5 108.8 . .
C5_5 C4_5 H4B_5 108.8 . .
C3_5 C4_5 H4B_5 108.8 . .
H4A_5 C4_5 H4B_5 107.7 . .
C6_5 C5_5 C4_5 109.5(18) . .
C6_5 C5_5 H5A_5 109.8 . .
C4_5 C5_5 H5A_5 109.8 . .
C6_5 C5_5 H5B_5 109.8 . .
C4_5 C5_5 H5B_5 109.8 . .
H5A_5 C5_5 H5B_5 108.2 . .
C5_5 C6_5 C7_5 123(2) . .
C5_5 C6_5 H6A_5 106.6 . .
C7_5 C6_5 H6A_5 106.6 . .
C5_5 C6_5 H6B_5 106.6 . .
C7_5 C6_5 H6B_5 106.6 . .
H6A_5 C6_5 H6B_5 106.6 . .
C6_5 C7_5 C8_5 106(2) . .
C6_5 C7_5 H7A_5 110.5 . .
C8_5 C7_5 H7A_5 110.5 . .
C6_5 C7_5 H7B_5 110.5 . .
C8_5 C7_5 H7B_5 110.5 . .
H7A_5 C7_5 H7B_5 108.7 . .
C9_5 C8_5 C7_5 119(2) . .
C9_5 C8_5 H8A_5 107.5 . .
C7_5 C8_5 H8A_5 107.5 . .
C9_5 C8_5 H8B_5 107.5 . .
C7_5 C8_5 H8B_5 107.5 . .
H8A_5 C8_5 H8B_5 107.0 . .
C10_5 C9_5 C8_5 106.8(18) . .
C10_5 C9_5 H9A_5 110.4 . .
C8_5 C9_5 H9A_5 110.4 . .
C10_5 C9_5 H9B_5 110.4 . .
C8_5 C9_5 H9B_5 110.4 . .
H9A_5 C9_5 H9B_5 108.6 . .
C11_5 C10_5 C9_5 101.6(13) . .
C11_5 C10_5 H10A_5 111.5 . .
C9_5 C10_5 H10A_5 111.5 . .
C11_5 C10_5 H10B_5 111.5 . .
C9_5 C10_5 H10B_5 111.5 . .
H10A_5 C10_5 H10B_5 109.3 . .
C10_5 C11_5 C12_5 122.5(17) . .
C10_5 C11_5 H11A_5 106.7 . .
C12_5 C11_5 H11A_5 106.7 . .
C10_5 C11_5 H11B_5 106.7 . .
C12_5 C11_5 H11B_5 106.7 . .
H11A_5 C11_5 H11B_5 106.6 . .
C11_5 C12_5 H12A_5 109.5 . .
C11_5 C12_5 H12B_5 109.5 . .
H12A_5 C12_5 H12B_5 109.5 . .
C11_5 C12_5 H12C_5 109.5 . .
H12A_5 C12_5 H12C_5 109.5 . .
H12B_5 C12_5 H12C_5 109.5 . .

loop_
_geom_bond_atom_site_label_1
_geom_bond_atom_site_label_2
_geom_bond_distance
_geom_bond_site_symmetry_2
Pd1_1 N5_2_$2 2.001(8) 18_545
Pd1_1 N1_3 2.005(9) .
Pd1_1 N1_2 2.019(8) .
Pd1_1 N3_2_$1 2.021(8) 17
O1_2 C6_2 1.235(9) .
N1_2 C1_2 1.332(8) .
N1_2 C5_2 1.335(8) .
C1_2 C2_2 1.375(10) .
C1_2 H1_2 0.9500 .
O2_2 C37_2 1.381(9) .
O2_2 C10_2 1.392(9) .
N2_2 C6_2 1.365(9) .
N2_2 C7_2 1.423(9) .
N2_2 H2_2 0.8800 .
C2_2 C3_2 1.383(8) .
C2_2 H2A_2 0.9500 .
O3_2 C18_2 1.214(9) .
N3_2 C17_2 1.337(8) .
N3_2 C13_2 1.341(8) .
C3_2 C4_2 1.390(9) .
C3_2 H3_2 0.9500 .
O4_2 C39_2 1.373(9) .
O4_2 C22_2 1.376(9) .
N4_2 C18_2 1.351(9) .
N4_2 C19_2 1.413(9) .
N4_2 H4_2 0.8800 .
C4_2 C5_2 1.380(7) .
C4_2 C6_2 1.489(8) .
O5_2 C30_2 1.241(8) .
N5_2 C29_2 1.340(8) .
N5_2 C25_2 1.345(8) .
C5_2 H5_2 0.9500 .
O6_2 C41_2 1.370(9) .
O6_2 C34_2 1.393(9) .
N6_2 C30_2 1.345(9) .
N6_2 C31_2 1.403(9) .
N6_2 H6_2 0.8800 .
C7_2 C12_2 1.381(9) .
C7_2 C8_2 1.392(9) .
C8_2 C9_2 1.376(8) .
C8_2 H8_2 0.9500 .
C9_2 C10_2 1.383(9) .
C9_2 H9_2 0.9500 .
C10_2 C11_2 1.361(9) .
C11_2 C12_2 1.379(8) .
C11_2 H11_2 0.9500 .
C12_2 H12_2 0.9500 .
C13_2 C14_2 1.389(10) .
C13_2 H13_2 0.9500 .
C14_2 C15_2 1.401(8) .
C14_2 H14_2 0.9500 .
C15_2 C16_2 1.399(8) .
C15_2 H15_2 0.9500 .
C16_2 C17_2 1.395(7) .
C16_2 C18_2 1.487(8) .
C17_2 H17_2 0.9500 .
C19_2 C24_2 1.399(9) .
C19_2 C20_2 1.404(9) .
C20_2 C21_2 1.373(8) .
C20_2 H20_2 0.9500 .
C21_2 C22_2 1.382(9) .
C21_2 H21_2 0.9500 .
C22_2 C23_2 1.378(9) .
C23_2 C24_2 1.389(8) .
C23_2 H23_2 0.9500 .
C24_2 H24_2 0.9500 .
C25_2 C26_2 1.377(10) .
C25_2 H25_2 0.9500 .
C26_2 C27_2 1.395(8) .
C26_2 H26_2 0.9500 .
C27_2 C28_2 1.404(8) .
C27_2 H27_2 0.9500 .
C28_2 C29_2 1.380(7) .
C28_2 C30_2 1.490(8) .
C29_2 H29_2 0.9500 .
C31_2 C32_2 1.382(8) .
C31_2 C36_2 1.389(8) .
C32_2 C33_2 1.366(8) .
C32_2 H32_2 0.9500 .
C33_2 C34_2 1.375(9) .
C33_2 H33_2 0.9500 .
C34_2 C35_2 1.364(9) .
C35_2 C36_2 1.387(8) .
C35_2 H35_2 0.9500 .
C36_2 H36_2 0.9500 .
C37_2 C38_2 1.370(8) .
C37_2 C42_2 1.389(8) .
C38_2 C39_2 1.371(8) .
C38_2 H38_2 0.9500 .
C39_2 C40_2 1.395(8) .
C40_2 C41_2 1.387(8) .
C40_2 H40_2 0.9500 .
C41_2 C42_2 1.380(8) .
C42_2 H42_2 0.9500 .
O1_3 C6_3 1.231(8) .
N1_3 C1_3 1.325(8) .
N1_3 C5_3 1.360(8) .
C1_3 C2_3 1.383(10) .
C1_3 H1_3 0.9500 .
O2_3 C13_3 1.347(11) .
O2_3 C10_3 1.377(9) .
N2_3 C6_3 1.346(8) .
N2_3 C7_3 1.421(8) .
N2_3 H2_3 0.8800 .
C2_3 C3_3 1.389(8) .
C2_3 H2A_3 0.9500 .
C3_3 C4_3 1.385(8) .
C3_3 H3_3 0.9500 .
C4_3 C5_3 1.395(7) .
C4_3 C6_3 1.502(8) .
C5_3 H5_3 0.9500 .
C7_3 C8_3 1.367(8) .
C7_3 C12_3 1.386(8) .
C8_3 C9_3 1.379(8) .
C8_3 H8_3 0.9500 .
C9_3 C10_3 1.371(8) .
C9_3 H9_3 0.9500 .
C10_3 C11_3 1.386(8) .
C11_3 C12_3 1.379(8) .
C11_3 H11_3 0.9500 .
C12_3 H12_3 0.9500 .
C13_3 C14_3 1.369(10) .
C13_3 C14_3_$4 1.396(12) 2_655
C14_3 H14_3 0.9500 .
S1_4 O2_4 1.442(8) .
S1_4 C3_4 1.579(16) .
S1_4 C4_4 1.852(16) .
C3_4 H3A_4 0.9800 .
C3_4 H3B_4 0.9800 .
C3_4 H3C_4 0.9800 .
C4_4 H4A_4 0.9800 .
C4_4 H4B_4 0.9800 .
C4_4 H4C_4 0.9800 .
S1_5 O4_5 1.363(9) .
S1_5 O3_5 1.442(8) .
S1_5 O5_5 1.459(9) .
S1_5 O2_5 1.475(7) .
C1_5 O2_5 1.440(13) .
C1_5 C2_5 1.594(16) .
C1_5 H1A_5 0.9900 .
C1_5 H1B_5 0.9900 .
C2_5 C3_5 1.47(2) .
C2_5 H2A_5 0.9900 .
C2_5 H2B_5 0.9900 .
C3_5 C4_5 1.62(2) .
C3_5 H3A_5 0.9900 .
C3_5 H3B_5 0.9900 .
C4_5 C5_5 1.530(2) .
C4_5 H4A_5 0.9900 .
C4_5 H4B_5 0.9900 .
C5_5 C6_5 1.529(2) .
C5_5 H5A_5 0.9900 .
C5_5 H5B_5 0.9900 .
C6_5 C7_5 1.529(2) .
C6_5 H6A_5 0.9900 .
C6_5 H6B_5 0.9900 .
C7_5 C8_5 1.61(2) .
C7_5 H7A_5 0.9900 .
C7_5 H7B_5 0.9900 .
C8_5 C9_5 1.55(2) .
C8_5 H8A_5 0.9900 .
C8_5 H8B_5 0.9900 .
C9_5 C10_5 1.531(2) .
C9_5 H9A_5 0.9900 .
C9_5 H9B_5 0.9900 .
C10_5 C11_5 1.530(2) .
C10_5 H10A_5 0.9900 .
C10_5 H10B_5 0.9900 .
C11_5 C12_5 1.61(2) .
C11_5 H11A_5 0.9900 .
C11_5 H11B_5 0.9900 .
C12_5 H12A_5 0.9800 .
C12_5 H12B_5 0.9800 .
C12_5 H12C_5 0.9800 .
